data_2220091
loop_
_publ_author_name
'Xiao, Zhu-Ping'
'Xiao, He-Ying'

_publ_section_title
;
 (<i>Z</i>)-Ethyl 3-(2,4-difluoroanilino)-2-(4-methoxyphenyl)acrylate
;
_journal_coeditor_code BQ2102
_journal_issue 12
_journal_name_full 'Acta Crystallographica Section E'
_journal_page_first o2371
_journal_paper_doi 10.1107/S1600536808036982
_journal_volume 64
_journal_year 2008
_chemical_formula_iupac 'C18 H17 F2 N O3'
_chemical_formula_moiety 'C18 H17 F2 N O3'
_chemical_formula_sum 'C18 H17 F2 N O3'
_chemical_formula_weight 333.33
_chemical_name_systematic
;
(<i>Z</i>)-Ethyl 3-(2,4-difluoroanilino)-2-(4-methoxyphenyl)acrylate
;
_space_group_IT_number 14
_symmetry_cell_setting monoclinic
_symmetry_space_group_name_Hall '-P 2ybc'
_symmetry_space_group_name_H-M 'P 1 21/c 1'
_atom_sites_solution_hydrogens geom
_atom_sites_solution_primary direct
_atom_sites_solution_secondary difmap
_audit_creation_method SHELXL-97
_cell_angle_alpha 90.00
_cell_angle_beta 113.73(3)
_cell_angle_gamma 90.00
_cell_formula_units_Z 4
_cell_length_a 17.295(4)
_cell_length_b 7.2940(15)
_cell_length_c 14.233(3)
_cell_measurement_reflns_used 1729
_cell_measurement_temperature 298(2)
_cell_measurement_theta_max 24.73
_cell_measurement_theta_min 1.36
_cell_volume 1643.7(7)
_computing_cell_refinement 'CAD-4 Software (Enraf--Nonius, 1989)'
_computing_data_collection 'CAD-4 Software (Enraf--Nonius, 1989)'
_computing_data_reduction 'XCAD4 (Harms & Wocadlo, 1995)'
_computing_molecular_graphics 'SHELXTL (Sheldrick, 2008)'
_computing_publication_material 'SHELXL97 (Sheldrick, 2008)'
_computing_structure_refinement 'SHELXL97 (Sheldrick, 2008)'
_computing_structure_solution 'SHELXS97 (Sheldrick, 2008)'
_diffrn_ambient_temperature 298(2)
_diffrn_measured_fraction_theta_full 0.998
_diffrn_measured_fraction_theta_max 0.998
_diffrn_measurement_device_type 'Enraf--Nonius CAD-4'
_diffrn_measurement_method \w/2\q
_diffrn_radiation_monochromator graphite
_diffrn_radiation_source 'fine-focus sealed tube'
_diffrn_radiation_type MoK\a
_diffrn_radiation_wavelength 0.71073
_diffrn_reflns_av_R_equivalents 0.0160
_diffrn_reflns_av_sigmaI/netI 0.0399
_diffrn_reflns_limit_h_max 19
_diffrn_reflns_limit_h_min -20
_diffrn_reflns_limit_k_max 0
_diffrn_reflns_limit_k_min -8
_diffrn_reflns_limit_l_max 17
_diffrn_reflns_limit_l_min 0
_diffrn_reflns_number 3108
_diffrn_reflns_theta_full 25.25
_diffrn_reflns_theta_max 25.25
_diffrn_reflns_theta_min 1.29
_diffrn_standards_decay_% 0
_diffrn_standards_interval_count 0
_diffrn_standards_interval_time 0
_diffrn_standards_number 0
_exptl_absorpt_coefficient_mu 0.107
_exptl_absorpt_correction_T_max 0.9894
_exptl_absorpt_correction_T_min 0.9687
_exptl_absorpt_correction_type psi-scan
_exptl_absorpt_process_details '(North <i>et al.</i>,  1968)'
_exptl_crystal_colour colorless
_exptl_crystal_density_diffrn 1.347
_exptl_crystal_density_method 'not measured'
_exptl_crystal_description block
_exptl_crystal_F_000 696
_exptl_crystal_size_max 0.30
_exptl_crystal_size_mid 0.20
_exptl_crystal_size_min 0.10
_refine_diff_density_max 0.202
_refine_diff_density_min -0.185
_refine_ls_extinction_coef 0.023(3)
_refine_ls_extinction_expression Fc^*^=kFc[1+0.001xFc^2^\l^3^/sin(2\q)]^-1/4^
_refine_ls_extinction_method 'SHELXL97 (Sheldrick, 2008)'
_refine_ls_goodness_of_fit_ref 1.024
_refine_ls_hydrogen_treatment mixed
_refine_ls_matrix_type full
_refine_ls_number_parameters 224
_refine_ls_number_reflns 2974
_refine_ls_number_restraints 0
_refine_ls_restrained_S_all 1.024
_refine_ls_R_factor_all 0.0922
_refine_ls_R_factor_gt 0.0530
_refine_ls_shift/su_max 0.003
_refine_ls_shift/su_mean 0.000
_refine_ls_structure_factor_coef Fsqd
_refine_ls_weighting_details 'calc w=1/[\s^2^(Fo^2^)+(0.084P)^2^+0.0301P] where P=(Fo^2^+2Fc^2^)/3'
_refine_ls_weighting_scheme calc
_refine_ls_wR_factor_gt 0.1347
_refine_ls_wR_factor_ref 0.1563
_reflns_number_gt 1889
_reflns_number_total 2974
_reflns_threshold_expression I>2\s(I)
_cod_data_source_file bq2102.cif
_cod_data_source_block I
_cod_original_sg_symbol_H-M 'P 21/c'
_cod_database_code 2220091
_cod_database_fobs_code 2220091

loop_
_symmetry_equiv_pos_as_xyz
'x, y, z'
'-x, y+1/2, -z+1/2'
'-x, -y, -z'
'x, -y-1/2, z-1/2'

loop_
_atom_site_type_symbol
_atom_site_label
_atom_site_fract_x
_atom_site_fract_y
_atom_site_fract_z
_atom_site_U_iso_or_equiv
_atom_site_adp_type
_atom_site_calc_flag
_atom_site_refinement_flags
_atom_site_occupancy
C C1 -0.01149(13) 0.2255(3) 0.45020(18) 0.0442(6) Uani d . 1
C C2 -0.09169(14) 0.2175(4) 0.44819(18) 0.0482(6) Uani d . 1
C C3 -0.16098(15) 0.1544(4) 0.3666(2) 0.0577(7) Uani d . 1
H H3 -0.2143 0.1519 0.3680 0.069 Uiso calc R 1
C C4 -0.14800(15) 0.0951(4) 0.28276(19) 0.0569(7) Uani d . 1
C C5 -0.07067(16) 0.0977(4) 0.27953(19) 0.0601(7) Uani d . 1
H H5 -0.0638 0.0562 0.2216 0.072 Uiso calc R 1
C C6 -0.00210(15) 0.1628(4) 0.36312(18) 0.0536(7) Uani d . 1
H H6 0.0510 0.1647 0.3611 0.064 Uiso calc R 1
C C7 0.28914(13) 0.3614(3) 0.64133(17) 0.0420(6) Uani d . 1
C C8 0.35651(13) 0.2735(3) 0.71676(17) 0.0461(6) Uani d . 1
H H8 0.3477 0.2142 0.7695 0.055 Uiso calc R 1
C C9 0.43614(14) 0.2706(4) 0.71668(18) 0.0492(6) Uani d . 1
H H9 0.4801 0.2104 0.7686 0.059 Uiso calc R 1
C C10 0.45026(14) 0.3584(3) 0.63826(18) 0.0450(6) Uani d . 1
C C11 0.38407(14) 0.4464(4) 0.56174(19) 0.0501(7) Uani d . 1
H H11 0.3928 0.5042 0.5086 0.060 Uiso calc R 1
C C12 0.30493(14) 0.4487(3) 0.56390(17) 0.0472(6) Uani d . 1
H H12 0.2612 0.5101 0.5124 0.057 Uiso calc R 1
C C13 0.13613(13) 0.3038(3) 0.55292(18) 0.0454(6) Uani d . 1
H H13 0.1487 0.2745 0.4970 0.055 Uiso calc R 1
C C14 0.20243(14) 0.3552(3) 0.64003(17) 0.0438(6) Uani d . 1
C C15 0.18698(15) 0.4010(3) 0.73038(19) 0.0486(6) Uani d . 1
C C16 0.24764(19) 0.4999(5) 0.9037(2) 0.0767(9) Uani d . 1
H H16A 0.2256 0.3925 0.9249 0.092 Uiso calc R 1
H H16B 0.2088 0.6007 0.8948 0.092 Uiso calc R 1
C C17 0.3318(2) 0.5471(5) 0.9828(2) 0.0838(10) Uani d . 1
H H17A 0.3708 0.4499 0.9881 0.126 Uiso calc R 1
H H17B 0.3280 0.5633 1.0477 0.126 Uiso calc R 1
H H17C 0.3513 0.6587 0.9639 0.126 Uiso calc R 1
C C18 0.59583(14) 0.2750(4) 0.7079(2) 0.0709(9) Uani d . 1
H H18A 0.6026 0.3184 0.7745 0.106 Uiso calc R 1
H H18B 0.6464 0.2995 0.6975 0.106 Uiso calc R 1
H H18C 0.5854 0.1453 0.7036 0.106 Uiso calc R 1
F F1 -0.10159(8) 0.2760(2) 0.53363(11) 0.0670(5) Uani d . 1
F F2 -0.21570(10) 0.0299(3) 0.20048(12) 0.0843(6) Uani d . 1
H H1 0.0432(15) 0.311(4) 0.5919(19) 0.059(8) Uiso d . 1
N N1 0.05458(11) 0.2904(3) 0.53817(16) 0.0500(6) Uani d . 1
O O1 0.11846(11) 0.3870(3) 0.73643(13) 0.0660(6) Uani d . 1
O O2 0.25571(10) 0.4636(3) 0.80903(12) 0.0558(5) Uani d . 1
O O3 0.52661(9) 0.3660(3) 0.63138(13) 0.0598(5) Uani d . 1

loop_
_atom_site_aniso_label
_atom_site_aniso_U_11
_atom_site_aniso_U_22
_atom_site_aniso_U_33
_atom_site_aniso_U_12
_atom_site_aniso_U_13
_atom_site_aniso_U_23
C1 0.0416(12) 0.0463(15) 0.0459(14) 0.0017(11) 0.0188(11) 0.0039(12)
C2 0.0461(14) 0.0581(16) 0.0457(14) 0.0045(12) 0.0240(12) 0.0035(12)
C3 0.0407(13) 0.0704(19) 0.0578(17) -0.0009(13) 0.0153(12) 0.0069(15)
C4 0.0483(15) 0.0653(18) 0.0465(15) -0.0029(13) 0.0080(12) 0.0009(13)
C5 0.0618(17) 0.0738(19) 0.0476(15) 0.0055(15) 0.0249(13) -0.0054(14)
C6 0.0467(14) 0.0683(18) 0.0505(15) -0.0002(13) 0.0244(12) -0.0037(14)
C7 0.0416(13) 0.0416(14) 0.0442(13) -0.0025(11) 0.0185(11) -0.0061(11)
C8 0.0469(13) 0.0485(15) 0.0463(14) 0.0036(12) 0.0223(11) 0.0040(12)
C9 0.0444(13) 0.0539(16) 0.0461(14) 0.0096(12) 0.0148(11) 0.0048(12)
C10 0.0402(12) 0.0484(15) 0.0486(14) 0.0006(11) 0.0203(11) -0.0049(12)
C11 0.0473(14) 0.0597(17) 0.0478(14) 0.0012(12) 0.0236(12) 0.0077(13)
C12 0.0416(13) 0.0531(16) 0.0449(14) 0.0037(12) 0.0155(11) 0.0054(12)
C13 0.0429(13) 0.0489(15) 0.0497(14) 0.0010(11) 0.0240(11) -0.0006(12)
C14 0.0438(13) 0.0450(15) 0.0469(14) -0.0007(11) 0.0228(11) 0.0010(12)
C15 0.0491(14) 0.0476(15) 0.0536(15) -0.0027(12) 0.0253(13) 0.0020(12)
C16 0.087(2) 0.107(3) 0.0471(16) -0.0039(19) 0.0380(16) -0.0040(17)
C17 0.107(3) 0.089(3) 0.0507(17) -0.012(2) 0.0272(18) -0.0072(17)
C18 0.0430(14) 0.087(2) 0.078(2) 0.0110(15) 0.0204(14) 0.0032(18)
F1 0.0506(8) 0.1011(13) 0.0573(9) 0.0033(8) 0.0300(7) -0.0085(9)
F2 0.0611(10) 0.1115(15) 0.0617(10) -0.0110(10) 0.0054(8) -0.0135(10)
N1 0.0404(11) 0.0651(15) 0.0487(13) -0.0016(10) 0.0222(10) -0.0053(11)
O1 0.0548(11) 0.0921(15) 0.0633(12) -0.0091(10) 0.0366(9) -0.0091(11)
O2 0.0578(11) 0.0708(13) 0.0449(10) -0.0087(9) 0.0271(8) -0.0088(9)
O3 0.0412(9) 0.0763(13) 0.0671(12) 0.0043(9) 0.0274(9) 0.0062(10)

loop_
_atom_type_symbol
_atom_type_description
_atom_type_scat_dispersion_real
_atom_type_scat_dispersion_imag
_atom_type_scat_source
C C 0.0033 0.0016 'International Tables Vol C Tables 4.2.6.8 and 6.1.1.4'
H H 0.0000 0.0000 'International Tables Vol C Tables 4.2.6.8 and 6.1.1.4'
N N 0.0061 0.0033 'International Tables Vol C Tables 4.2.6.8 and 6.1.1.4'
O O 0.0106 0.0060 'International Tables Vol C Tables 4.2.6.8 and 6.1.1.4'
F F 0.0171 0.0103 'International Tables Vol C Tables 4.2.6.8 and 6.1.1.4'

loop_
_geom_angle_atom_site_label_1
_geom_angle_atom_site_label_2
_geom_angle_atom_site_label_3
_geom_angle
C2 C1 C6 116.5(2)
C2 C1 N1 119.2(2)
C6 C1 N1 124.4(2)
F1 C2 C3 118.7(2)
F1 C2 C1 117.1(2)
C3 C2 C1 124.2(2)
C4 C3 C2 116.8(2)
C4 C3 H3 121.6
C2 C3 H3 121.6
C5 C4 F2 119.5(2)
C5 C4 C3 122.3(2)
F2 C4 C3 118.2(2)
C4 C5 C6 119.4(2)
C4 C5 H5 120.3
C6 C5 H5 120.3
C5 C6 C1 120.8(2)
C5 C6 H6 119.6
C1 C6 H6 119.6
C8 C7 C12 117.0(2)
C8 C7 C14 121.6(2)
C12 C7 C14 121.3(2)
C9 C8 C7 122.4(2)
C9 C8 H8 118.8
C7 C8 H8 118.8
C8 C9 C10 119.5(2)
C8 C9 H9 120.3
C10 C9 H9 120.3
O3 C10 C11 116.4(2)
O3 C10 C9 124.3(2)
C11 C10 C9 119.3(2)
C10 C11 C12 120.2(2)
C10 C11 H11 119.9
C12 C11 H11 119.9
C11 C12 C7 121.6(2)
C11 C12 H12 119.2
C7 C12 H12 119.2
N1 C13 C14 127.6(2)
N1 C13 H13 116.2
C14 C13 H13 116.2
C13 C14 C15 118.8(2)
C13 C14 C7 119.6(2)
C15 C14 C7 121.6(2)
O1 C15 O2 121.7(2)
O1 C15 C14 124.7(2)
O2 C15 C14 113.5(2)
O2 C16 C17 108.6(2)
O2 C16 H16A 110.0
C17 C16 H16A 110.0
O2 C16 H16B 110.0
C17 C16 H16B 110.0
H16A C16 H16B 108.3
C16 C17 H17A 109.5
C16 C17 H17B 109.5
H17A C17 H17B 109.5
C16 C17 H17C 109.5
H17A C17 H17C 109.5
H17B C17 H17C 109.5
O3 C18 H18A 109.5
O3 C18 H18B 109.5
H18A C18 H18B 109.5
O3 C18 H18C 109.5
H18A C18 H18C 109.5
H18B C18 H18C 109.5
C13 N1 C1 126.5(2)
C13 N1 H1 116.2(16)
C1 N1 H1 116.8(16)
C15 O2 C16 117.2(2)
C10 O3 C18 117.9(2)

loop_
_geom_bond_atom_site_label_1
_geom_bond_atom_site_label_2
_geom_bond_distance
C1 C2 1.377(3)
C1 C6 1.390(3)
C1 N1 1.395(3)
C2 F1 1.363(3)
C2 C3 1.370(3)
C3 C4 1.369(4)
C3 H3 0.9300
C4 C5 1.357(3)
C4 F2 1.365(3)
C5 C6 1.383(3)
C5 H5 0.9300
C6 H6 0.9300
C7 C8 1.384(3)
C7 C12 1.392(3)
C7 C14 1.493(3)
C8 C9 1.378(3)
C8 H8 0.9300
C9 C10 1.391(3)
C9 H9 0.9300
C10 O3 1.364(3)
C10 C11 1.380(3)
C11 C12 1.382(3)
C11 H11 0.9300
C12 H12 0.9300
C13 N1 1.343(3)
C13 C14 1.360(3)
C13 H13 0.9300
C14 C15 1.454(3)
C15 O1 1.226(3)
C15 O2 1.343(3)
C16 O2 1.435(3)
C16 C17 1.479(4)
C16 H16A 0.9700
C16 H16B 0.9700
C17 H17A 0.9600
C17 H17B 0.9600
C17 H17C 0.9600
C18 O3 1.418(3)
C18 H18A 0.9600
C18 H18B 0.9600
C18 H18C 0.9600
N1 H1 0.88(2)

loop_
_geom_hbond_atom_site_label_D
_geom_hbond_atom_site_label_H
_geom_hbond_atom_site_label_A
_geom_hbond_site_symmetry_A
_geom_hbond_distance_DH
_geom_hbond_distance_HA
_geom_hbond_distance_DA
_geom_hbond_angle_DHA
C6 H6 O1 4_565 0.93 2.51 3.280(3) 139.8
C18 H18C Cg1 3_646 0.96 2.92 3.631 132.0
N1 H1 F1 . 0.88(2) 2.31(2) 2.678(2) 105.0(18)
N1 H1 O1 . 0.88(2) 2.02(2) 2.678(3) 131(2)

loop_
_geom_torsion_atom_site_label_1
_geom_torsion_atom_site_label_2
_geom_torsion_atom_site_label_3
_geom_torsion_atom_site_label_4
_geom_torsion
C6 C1 C2 F1 179.1(2)
N1 C1 C2 F1 0.5(4)
C6 C1 C2 C3 -0.7(4)
N1 C1 C2 C3 -179.2(2)
F1 C2 C3 C4 -179.3(2)
C1 C2 C3 C4 0.4(4)
C2 C3 C4 C5 0.0(4)
C2 C3 C4 F2 179.5(2)
F2 C4 C5 C6 -179.7(2)
C3 C4 C5 C6 -0.2(5)
C4 C5 C6 C1 0.0(4)
C2 C1 C6 C5 0.4(4)
N1 C1 C6 C5 178.9(2)
C12 C7 C8 C9 -0.1(4)
C14 C7 C8 C9 177.0(2)
C7 C8 C9 C10 -0.1(4)
C8 C9 C10 O3 179.2(2)
C8 C9 C10 C11 -0.2(4)
O3 C10 C11 C12 -178.7(2)
C9 C10 C11 C12 0.7(4)
C10 C11 C12 C7 -1.0(4)
C8 C7 C12 C11 0.6(3)
C14 C7 C12 C11 -176.4(2)
N1 C13 C14 C15 0.6(4)
N1 C13 C14 C7 179.9(2)
C8 C7 C14 C13 -128.3(3)
C12 C7 C14 C13 48.6(3)
C8 C7 C14 C15 51.0(3)
C12 C7 C14 C15 -132.1(2)
C13 C14 C15 O1 4.3(4)
C7 C14 C15 O1 -174.9(2)
C13 C14 C15 O2 -175.0(2)
C7 C14 C15 O2 5.7(3)
C14 C13 N1 C1 -175.4(2)
C2 C1 N1 C13 178.8(2)
C6 C1 N1 C13 0.4(4)
O1 C15 O2 C16 4.9(4)
C14 C15 O2 C16 -175.7(2)
C17 C16 O2 C15 173.7(2)
C11 C10 O3 C18 -179.2(2)
C9 C10 O3 C18 1.5(4)

loop_
_cod_related_entry_id
_cod_related_entry_database
_cod_related_entry_code
1 ChemSpider 30655654
